data_4132888
loop_
_publ_author_name
'Zheng, Zhiyao'
'Cao, Yuxi'
'Chong, Qinglei'
'Han, Zhaobin'
'Ding, Jiaming'
'Luo, Chenguang'
'Wang, Zheng'
'Zhu, Dongsheng'
'Zhou, Qi-Lin'
'Ding, Kuiling'

_publ_section_title
;
 Chiral Cyclohexyl-Fused Spirobiindanes: Practical Synthesis, Ligand
 Development, and Asymmetric Catalysis.
;
_journal_issue 32
_journal_name_full 'Journal of the American Chemical Society'
_journal_page_first 10374
_journal_page_last 10381
_journal_paper_doi 10.1021/jacs.8b07125
_journal_volume 140
_journal_year 2018
_chemical_absolute_configuration ad
_chemical_formula_sum 'C36 H36 N O2 P'
_chemical_formula_weight 545.63
_space_group_crystal_system orthorhombic
_space_group_IT_number 19
_space_group_name_Hall 'P 2ac 2ab'
_space_group_name_H-M_alt 'P 21 21 21'
_atom_sites_solution_hydrogens geom
_audit_creation_method SHELXL-2013
_cell_angle_alpha 90
_cell_angle_beta 90
_cell_angle_gamma 90
_cell_formula_units_Z 4
_cell_length_a 11.5285(15)
_cell_length_b 14.1892(18)
_cell_length_c 18.146(2)
_cell_measurement_reflns_used 3340
_cell_measurement_temperature 293(2)
_cell_measurement_theta_max 40.879
_cell_measurement_theta_min 4.489
_cell_volume 2968.3(6)
_computing_cell_refinement 'Bruker SMART'
_computing_data_collection 'Bruker SMART'
_computing_data_reduction 'Bruker SHELXTL'
_computing_molecular_graphics 'Bruker SHELXTL'
_computing_publication_material 'Bruker SHELXTL'
_computing_structure_refinement 'SHELXL-2013 (Sheldrick, 2013)'
_computing_structure_solution 'Bruker SHELXTL'
_diffrn_ambient_temperature 293(2)
_diffrn_measured_fraction_theta_full 0.980
_diffrn_measured_fraction_theta_max 1.000
_diffrn_measurement_device_type 'CCD area detector'
_diffrn_measurement_method 'phi and omega scans'
_diffrn_radiation_type MoK\a
_diffrn_radiation_wavelength 0.71073
_diffrn_reflns_av_R_equivalents 0.0419
_diffrn_reflns_av_unetI/netI 0.0434
_diffrn_reflns_Laue_measured_fraction_full 0.980
_diffrn_reflns_Laue_measured_fraction_max 1.000
_diffrn_reflns_limit_h_max 12
_diffrn_reflns_limit_h_min -13
_diffrn_reflns_limit_k_max 16
_diffrn_reflns_limit_k_min -10
_diffrn_reflns_limit_l_max 20
_diffrn_reflns_limit_l_min -21
_diffrn_reflns_number 16449
_diffrn_reflns_point_group_measured_fraction_full 0.979
_diffrn_reflns_point_group_measured_fraction_max 1.000
_diffrn_reflns_theta_full 25.242
_diffrn_reflns_theta_max 24.999
_diffrn_reflns_theta_min 1.822
_exptl_absorpt_coefficient_mu 0.125
_exptl_absorpt_correction_T_max 0.7456
_exptl_absorpt_correction_T_min 0.6427
_exptl_absorpt_correction_type multi-scan
_exptl_absorpt_process_details sadabs
_exptl_crystal_colour colorless
_exptl_crystal_density_diffrn 1.221
_exptl_crystal_description prismatic
_exptl_crystal_F_000 1160
_exptl_crystal_size_max 0.200
_exptl_crystal_size_mid 0.170
_exptl_crystal_size_min 0.140
_refine_diff_density_max 0.503
_refine_diff_density_min -0.189
_refine_diff_density_rms 0.040
_refine_ls_abs_structure_details
; 
 Flack x determined using 1579 quotients [(I+)-(I-)]/[(I+)+(I-)] 
 (Parsons and Flack (2004), Acta Cryst. A60, s61). 
;
_refine_ls_abs_structure_Flack 0.08(6)
_refine_ls_extinction_method none
_refine_ls_goodness_of_fit_ref 1.023
_refine_ls_hydrogen_treatment constr
_refine_ls_matrix_type full
_refine_ls_number_parameters 363
_refine_ls_number_reflns 5239
_refine_ls_number_restraints 0
_refine_ls_restrained_S_all 1.023
_refine_ls_R_factor_all 0.0640
_refine_ls_R_factor_gt 0.0506
_refine_ls_shift/su_max 0.000
_refine_ls_shift/su_mean 0.000
_refine_ls_structure_factor_coef Fsqd
_refine_ls_weighting_details 'w=1/[\s^2^(Fo^2^)+(0.0773P)^2^+0.0718P] where P=(Fo^2^+2Fc^2^)/3'
_refine_ls_weighting_scheme calc
_refine_ls_wR_factor_gt 0.1218
_refine_ls_wR_factor_ref 0.1306
_reflns_Friedel_coverage 0.772
_reflns_Friedel_fraction_full 0.977
_reflns_Friedel_fraction_max 1.000
_reflns_number_gt 4243
_reflns_number_total 5239
_reflns_threshold_expression 'I > 2\s(I)'
_cod_data_source_file ja8b07125_si_006.cif
_cod_data_source_block cd17138
_cod_original_cell_volume 2968.3(7)
_cod_database_code 4132888
_shelx_space_group_comment
; 
The symmetry employed for this shelxl refinement is uniquely defined 
by the following loop, which should always be used as a source of 
symmetry information in preference to the above space-group names. 
They are only intended as comments. 
;
_shelx_estimated_absorpt_t_min 0.975
_shelx_estimated_absorpt_t_max 0.983
_shelxl_version_number 2013-4

loop_
_space_group_symop_operation_xyz
'x, y, z'
'-x+1/2, -y, z+1/2'
'-x, y+1/2, -z+1/2'
'x+1/2, -y+1/2, -z'

loop_
_atom_site_label
_atom_site_type_symbol
_atom_site_fract_x
_atom_site_fract_y
_atom_site_fract_z
_atom_site_U_iso_or_equiv
_atom_site_adp_type
_atom_site_occupancy
_atom_site_site_symmetry_order
_atom_site_calc_flag
_atom_site_refinement_flags_posn
_atom_site_refinement_flags_adp
P1 P 0.49695(8) 0.12244(6) 0.06924(6) 0.0464(3) Uani 1 1 d . .
N1 N 0.6232(3) 0.06670(19) 0.06965(19) 0.0491(8) Uani 1 1 d . .
O1 O 0.4445(2) 0.12568(17) -0.01628(14) 0.0482(6) Uani 1 1 d . .
O2 O 0.4202(2) 0.03295(18) 0.10137(14) 0.0512(6) Uani 1 1 d . .
C1 C 0.4467(3) 0.0466(3) -0.0614(2) 0.0449(8) Uani 1 1 d . .
C2 C 0.5352(3) 0.0378(3) -0.1118(2) 0.0588(11) Uani 1 1 d . .
H2 H 0.5861 0.0878 -0.1194 0.071 Uiso 1 1 calc R U
C3 C 0.5489(5) -0.0441(4) -0.1508(2) 0.0748(14) Uani 1 1 d . .
H3 H 0.6059 -0.0480 -0.1869 0.090 Uiso 1 1 calc R U
C4 C 0.4790(4) -0.1207(4) -0.1370(2) 0.0671(12) Uani 1 1 d . .
H4 H 0.4932 -0.1782 -0.1598 0.081 Uiso 1 1 calc R U
C5 C 0.3870(4) -0.1105(3) -0.0885(2) 0.0546(10) Uani 1 1 d . .
C6 C 0.3641(3) -0.0245(3) -0.05460(19) 0.0440(8) Uani 1 1 d . .
C7 C 0.2463(3) -0.0258(3) -0.0170(2) 0.0447(8) Uani 1 1 d . .
C8 C 0.2317(4) -0.1336(3) -0.0022(3) 0.0593(11) Uani 1 1 d . .
H8 H 0.2657 -0.1479 0.0460 0.071 Uiso 1 1 calc R U
C9 C 0.3044(4) -0.1839(3) -0.0619(3) 0.0687(12) Uani 1 1 d . .
H9A H 0.3458 -0.2372 -0.0412 0.082 Uiso 1 1 calc R U
H9B H 0.2554 -0.2059 -0.1018 0.082 Uiso 1 1 calc R U
C10 C 0.1046(4) -0.1626(3) -0.0007(3) 0.0840(16) Uani 1 1 d . .
H10A H 0.0995 -0.2287 0.0126 0.101 Uiso 1 1 calc R U
H10B H 0.0648 -0.1265 0.0369 0.101 Uiso 1 1 calc R U
C11 C 0.0443(5) -0.1478(4) -0.0735(4) 0.0981(19) Uani 1 1 d . .
H11A H -0.0372 -0.1351 -0.0646 0.118 Uiso 1 1 calc R U
H11B H 0.0496 -0.2052 -0.1024 0.118 Uiso 1 1 calc R U
C12 C 0.0973(5) -0.0653(4) -0.1180(3) 0.0888(17) Uani 1 1 d . .
H12A H 0.1584 -0.0893 -0.1495 0.107 Uiso 1 1 calc R U
H12B H 0.0379 -0.0380 -0.1492 0.107 Uiso 1 1 calc R U
C13 C 0.1469(4) 0.0112(3) -0.0679(3) 0.0631(11) Uani 1 1 d . .
H13 H 0.1786 0.0612 -0.0992 0.076 Uiso 1 1 calc R U
C14 C 0.0542(4) 0.0548(4) -0.0178(3) 0.0775(14) Uani 1 1 d . .
H14A H 0.0268 0.1143 -0.0377 0.093 Uiso 1 1 calc R U
H14B H -0.0113 0.0125 -0.0119 0.093 Uiso 1 1 calc R U
C15 C 0.1159(3) 0.0692(3) 0.0535(3) 0.0642(12) Uani 1 1 d . .
C16 C 0.2271(3) 0.0329(3) 0.0515(2) 0.0505(9) Uani 1 1 d . .
C17 C 0.3022(3) 0.0533(3) 0.1080(2) 0.0538(10) Uani 1 1 d . .
C18 C 0.2627(5) 0.0993(4) 0.1702(3) 0.0884(17) Uani 1 1 d . .
H18 H 0.3127 0.1111 0.2093 0.106 Uiso 1 1 calc R U
C19 C 0.1492(5) 0.1272(5) 0.1735(3) 0.106(2) Uani 1 1 d . .
H19 H 0.1214 0.1549 0.2164 0.128 Uiso 1 1 calc R U
C20 C 0.0763(4) 0.1153(4) 0.1157(4) 0.0974(19) Uani 1 1 d . .
H20 H 0.0006 0.1379 0.1178 0.117 Uiso 1 1 calc R U
C21 C 0.6418(3) -0.0372(2) 0.0632(2) 0.0536(10) Uani 1 1 d . .
H21 H 0.5680 -0.0640 0.0465 0.064 Uiso 1 1 calc R U
C22 C 0.7309(4) -0.0625(3) 0.0048(3) 0.0691(12) Uani 1 1 d . .
H22A H 0.7130 -0.0298 -0.0401 0.104 Uiso 1 1 calc R U
H22B H 0.7293 -0.1292 -0.0038 0.104 Uiso 1 1 calc R U
H22C H 0.8067 -0.0443 0.0214 0.104 Uiso 1 1 calc R U
C23 C 0.6665(4) -0.0808(3) 0.1375(3) 0.0630(12) Uani 1 1 d . .
C24 C 0.7790(5) -0.0898(3) 0.1642(3) 0.0847(16) Uani 1 1 d . .
H24 H 0.8413 -0.0690 0.1360 0.102 Uiso 1 1 calc R U
C25 C 0.7983(8) -0.1292(5) 0.2323(4) 0.115(3) Uani 1 1 d . .
H25 H 0.8741 -0.1356 0.2490 0.139 Uiso 1 1 calc R U
C26 C 0.7098(10) -0.1591(5) 0.2758(4) 0.129(3) Uani 1 1 d . .
H26 H 0.7246 -0.1836 0.3224 0.155 Uiso 1 1 calc R U
C27 C 0.5966(9) -0.1526(4) 0.2494(4) 0.120(3) Uani 1 1 d . .
H27 H 0.5346 -0.1732 0.2780 0.144 Uiso 1 1 calc R U
C28 C 0.5776(6) -0.1148(3) 0.1797(3) 0.0833(15) Uani 1 1 d . .
H28 H 0.5023 -0.1125 0.1613 0.100 Uiso 1 1 calc R U
C29 C 0.7277(3) 0.1265(3) 0.0796(2) 0.0500(9) Uani 1 1 d . .
H29 H 0.7932 0.0826 0.0828 0.060 Uiso 1 1 calc R U
C30 C 0.7497(4) 0.1855(3) 0.0110(2) 0.0696(12) Uani 1 1 d . .
H30A H 0.7478 0.1457 -0.0317 0.104 Uiso 1 1 calc R U
H30B H 0.8244 0.2151 0.0147 0.104 Uiso 1 1 calc R U
H30C H 0.6908 0.2330 0.0068 0.104 Uiso 1 1 calc R U
C31 C 0.7299(3) 0.1820(3) 0.1507(2) 0.0486(9) Uani 1 1 d . .
C32 C 0.7889(5) 0.2663(3) 0.1562(3) 0.0722(13) Uani 1 1 d . .
H32 H 0.8255 0.2903 0.1145 0.087 Uiso 1 1 calc R U
C33 C 0.7955(6) 0.3155(4) 0.2203(3) 0.101(2) Uani 1 1 d . .
H33 H 0.8328 0.3736 0.2212 0.121 Uiso 1 1 calc R U
C34 C 0.7479(6) 0.2804(5) 0.2828(3) 0.0993(19) Uani 1 1 d . .
H34 H 0.7544 0.3129 0.3270 0.119 Uiso 1 1 calc R U
C35 C 0.6898(5) 0.1956(5) 0.2797(3) 0.0924(17) Uani 1 1 d . .
H35 H 0.6567 0.1707 0.3222 0.111 Uiso 1 1 calc R U
C36 C 0.6806(4) 0.1477(3) 0.2143(3) 0.0711(13) Uani 1 1 d . .
H36 H 0.6402 0.0910 0.2129 0.085 Uiso 1 1 calc R U

loop_
_atom_site_aniso_label
_atom_site_aniso_U_11
_atom_site_aniso_U_22
_atom_site_aniso_U_33
_atom_site_aniso_U_23
_atom_site_aniso_U_13
_atom_site_aniso_U_12
P1 0.0396(5) 0.0395(5) 0.0601(6) 0.0005(5) -0.0024(5) 0.0000(4)
N1 0.0407(16) 0.0338(15) 0.073(2) 0.0027(15) -0.0064(17) -0.0052(12)
O1 0.0406(13) 0.0410(14) 0.0630(15) 0.0112(13) -0.0002(12) 0.0022(11)
O2 0.0461(15) 0.0570(16) 0.0504(14) 0.0063(12) -0.0008(12) -0.0081(12)
C1 0.0406(19) 0.051(2) 0.044(2) 0.0103(18) -0.0002(17) 0.0087(16)
C2 0.048(2) 0.079(3) 0.049(2) 0.011(2) 0.0071(19) -0.001(2)
C3 0.064(3) 0.108(4) 0.053(3) -0.002(3) 0.017(2) 0.009(3)
C4 0.060(3) 0.078(3) 0.063(3) -0.018(2) 0.006(2) 0.010(3)
C5 0.054(2) 0.058(2) 0.052(2) -0.0122(19) -0.0019(18) 0.0083(19)
C6 0.0394(19) 0.050(2) 0.043(2) 0.0040(17) -0.0022(16) 0.0046(16)
C7 0.0360(19) 0.046(2) 0.052(2) -0.0047(17) 0.0008(16) -0.0039(16)
C8 0.053(2) 0.047(2) 0.077(3) -0.005(2) 0.007(2) -0.0084(19)
C9 0.065(3) 0.050(2) 0.091(3) -0.013(2) 0.002(3) -0.003(2)
C10 0.067(3) 0.061(3) 0.124(5) -0.025(3) 0.015(3) -0.018(2)
C11 0.066(3) 0.098(4) 0.130(5) -0.052(4) 0.002(4) -0.024(3)
C12 0.065(3) 0.123(5) 0.079(3) -0.029(3) -0.019(3) 0.009(3)
C13 0.046(2) 0.071(3) 0.072(3) -0.003(2) -0.012(2) 0.0070(19)
C14 0.038(2) 0.075(3) 0.120(4) -0.015(3) -0.005(3) 0.003(2)
C15 0.040(2) 0.063(3) 0.090(3) -0.019(2) 0.010(2) -0.0041(18)
C16 0.041(2) 0.048(2) 0.062(2) -0.0069(18) 0.0086(18) -0.0096(17)
C17 0.044(2) 0.064(3) 0.054(2) -0.005(2) 0.0103(19) -0.0115(18)
C18 0.073(4) 0.125(5) 0.067(3) -0.034(3) 0.017(3) -0.028(3)
C19 0.070(4) 0.151(5) 0.098(4) -0.062(4) 0.039(3) -0.026(4)
C20 0.047(3) 0.113(4) 0.132(5) -0.055(4) 0.024(3) -0.007(3)
C21 0.049(2) 0.0356(18) 0.077(3) -0.002(2) -0.016(2) 0.0008(16)
C22 0.058(3) 0.053(2) 0.096(3) -0.008(2) -0.010(3) 0.013(2)
C23 0.076(3) 0.036(2) 0.077(3) 0.001(2) -0.023(3) -0.001(2)
C24 0.098(4) 0.055(3) 0.102(4) -0.003(3) -0.049(3) 0.005(3)
C25 0.157(7) 0.083(4) 0.107(5) -0.009(4) -0.072(5) 0.008(5)
C26 0.211(10) 0.089(5) 0.087(5) 0.009(4) -0.064(6) 0.018(5)
C27 0.191(8) 0.069(4) 0.100(5) 0.022(3) 0.002(5) -0.009(4)
C28 0.108(4) 0.054(3) 0.088(3) 0.020(3) -0.013(3) -0.003(3)
C29 0.0398(19) 0.044(2) 0.066(2) 0.002(2) -0.0027(18) -0.0037(16)
C30 0.073(3) 0.072(3) 0.063(3) -0.001(2) 0.007(2) -0.026(2)
C31 0.042(2) 0.046(2) 0.058(2) 0.0018(18) -0.0017(18) -0.0007(17)
C32 0.086(4) 0.065(3) 0.066(3) -0.007(2) 0.010(2) -0.024(3)
C33 0.127(5) 0.091(4) 0.084(4) -0.024(3) 0.004(4) -0.045(4)
C34 0.113(5) 0.119(5) 0.066(3) -0.033(3) -0.005(3) -0.021(4)
C35 0.091(4) 0.122(5) 0.064(3) 0.002(3) 0.017(3) -0.009(4)
C36 0.069(3) 0.070(3) 0.074(3) 0.009(2) 0.003(2) -0.011(2)

loop_
_atom_type_symbol
_atom_type_description
_atom_type_scat_dispersion_real
_atom_type_scat_dispersion_imag
_atom_type_scat_source
C C 0.0033 0.0016 'International Tables Vol C Tables 4.2.6.8 and 6.1.1.4'
H H 0.0000 0.0000 'International Tables Vol C Tables 4.2.6.8 and 6.1.1.4'
N N 0.0061 0.0033 'International Tables Vol C Tables 4.2.6.8 and 6.1.1.4'
O O 0.0106 0.0060 'International Tables Vol C Tables 4.2.6.8 and 6.1.1.4'
P P 0.1023 0.0942 'International Tables Vol C Tables 4.2.6.8 and 6.1.1.4'

loop_
_geom_angle_atom_site_label_1
_geom_angle_atom_site_label_2
_geom_angle_atom_site_label_3
_geom_angle
O2 P1 N1 95.84(14)
O2 P1 O1 98.96(13)
N1 P1 O1 109.64(16)
C29 N1 C21 117.2(3)
C29 N1 P1 116.2(2)
C21 N1 P1 126.6(2)
C1 O1 P1 121.3(2)
C17 O2 P1 113.1(2)
C2 C1 O1 118.6(3)
C2 C1 C6 120.0(4)
O1 C1 C6 121.4(3)
C3 C2 C1 120.4(4)
C3 C2 H2 119.8
C1 C2 H2 119.8
C2 C3 C4 120.6(4)
C2 C3 H3 119.7
C4 C3 H3 119.7
C3 C4 C5 118.8(4)
C3 C4 H4 120.6
C5 C4 H4 120.6
C4 C5 C6 121.2(4)
C4 C5 C9 128.5(4)
C6 C5 C9 110.3(3)
C1 C6 C5 117.8(3)
C1 C6 C7 131.3(3)
C5 C6 C7 110.9(3)
C16 C7 C6 119.6(3)
C16 C7 C8 112.4(3)
C6 C7 C8 100.7(3)
C16 C7 C13 101.2(3)
C6 C7 C13 112.7(3)
C8 C7 C13 110.5(3)
C10 C8 C9 114.2(4)
C10 C8 C7 111.8(4)
C9 C8 C7 105.8(3)
C10 C8 H8 108.3
C9 C8 H8 108.3
C7 C8 H8 108.3
C5 C9 C8 104.6(3)
C5 C9 H9A 110.8
C8 C9 H9A 110.8
C5 C9 H9B 110.8
C8 C9 H9B 110.8
H9A C9 H9B 108.9
C11 C10 C8 113.0(4)
C11 C10 H10A 109.0
C8 C10 H10A 109.0
C11 C10 H10B 109.0
C8 C10 H10B 109.0
H10A C10 H10B 107.8
C10 C11 C12 112.4(4)
C10 C11 H11A 109.1
C12 C11 H11A 109.1
C10 C11 H11B 109.1
C12 C11 H11B 109.1
H11A C11 H11B 107.9
C13 C12 C11 112.0(4)
C13 C12 H12A 109.2
C11 C12 H12A 109.2
C13 C12 H12B 109.2
C11 C12 H12B 109.2
H12A C12 H12B 107.9
C12 C13 C14 112.3(4)
C12 C13 C7 112.8(4)
C14 C13 C7 107.3(4)
C12 C13 H13 108.1
C14 C13 H13 108.1
C7 C13 H13 108.1
C15 C14 C13 103.7(3)
C15 C14 H14A 111.0
C13 C14 H14A 111.0
C15 C14 H14B 111.0
C13 C14 H14B 111.0
H14A C14 H14B 109.0
C16 C15 C20 120.3(5)
C16 C15 C14 111.7(4)
C20 C15 C14 128.0(4)
C17 C16 C15 119.2(4)
C17 C16 C7 129.6(3)
C15 C16 C7 111.3(3)
C16 C17 C18 120.1(4)
C16 C17 O2 120.5(3)
C18 C17 O2 119.3(4)
C19 C18 C17 119.2(5)
C19 C18 H18 120.4
C17 C18 H18 120.4
C20 C19 C18 121.6(5)
C20 C19 H19 119.2
C18 C19 H19 119.2
C19 C20 C15 119.1(5)
C19 C20 H20 120.5
C15 C20 H20 120.5
N1 C21 C23 111.1(3)
N1 C21 C22 112.6(3)
C23 C21 C22 113.5(3)
N1 C21 H21 106.3
C23 C21 H21 106.3
C22 C21 H21 106.3
C21 C22 H22A 109.5
C21 C22 H22B 109.5
H22A C22 H22B 109.5
C21 C22 H22C 109.5
H22A C22 H22C 109.5
H22B C22 H22C 109.5
C28 C23 C24 118.2(5)
C28 C23 C21 120.2(4)
C24 C23 C21 121.6(5)
C25 C24 C23 120.1(7)
C25 C24 H24 120.0
C23 C24 H24 120.0
C26 C25 C24 121.9(7)
C26 C25 H25 119.0
C24 C25 H25 119.0
C25 C26 C27 118.8(7)
C25 C26 H26 120.6
C27 C26 H26 120.6
C28 C27 C26 119.1(8)
C28 C27 H27 120.5
C26 C27 H27 120.5
C23 C28 C27 121.8(7)
C23 C28 H28 119.1
C27 C28 H28 119.1
N1 C29 C31 114.6(3)
N1 C29 C30 110.5(3)
C31 C29 C30 114.1(3)
N1 C29 H29 105.6
C31 C29 H29 105.6
C30 C29 H29 105.6
C29 C30 H30A 109.5
C29 C30 H30B 109.5
H30A C30 H30B 109.5
C29 C30 H30C 109.5
H30A C30 H30C 109.5
H30B C30 H30C 109.5
C36 C31 C32 116.8(4)
C36 C31 C29 121.6(4)
C32 C31 C29 121.4(4)
C33 C32 C31 122.3(4)
C33 C32 H32 118.8
C31 C32 H32 118.8
C34 C33 C32 120.3(5)
C34 C33 H33 119.9
C32 C33 H33 119.9
C33 C34 C35 119.0(5)
C33 C34 H34 120.5
C35 C34 H34 120.5
C36 C35 C34 120.4(5)
C36 C35 H35 119.8
C34 C35 H35 119.8
C35 C36 C31 121.2(5)
C35 C36 H36 119.4
C31 C36 H36 119.4

loop_
_geom_bond_atom_site_label_1
_geom_bond_atom_site_label_2
_geom_bond_distance
P1 O2 1.654(3)
P1 N1 1.657(3)
P1 O1 1.666(3)
N1 C29 1.484(4)
N1 C21 1.495(4)
O1 C1 1.389(4)
O2 C17 1.396(5)
C1 C2 1.376(5)
C1 C6 1.393(5)
C2 C3 1.370(7)
C2 H2 0.9300
C3 C4 1.375(7)
C3 H3 0.9300
C4 C5 1.385(6)
C4 H4 0.9300
C5 C6 1.393(5)
C5 C9 1.491(6)
C6 C7 1.519(5)
C7 C16 1.513(5)
C7 C8 1.562(5)
C7 C13 1.563(5)
C8 C10 1.522(6)
C8 C9 1.545(6)
C8 H8 0.9800
C9 H9A 0.9700
C9 H9B 0.9700
C10 C11 1.506(8)
C10 H10A 0.9700
C10 H10B 0.9700
C11 C12 1.548(8)
C11 H11A 0.9700
C11 H11B 0.9700
C12 C13 1.526(7)
C12 H12A 0.9700
C12 H12B 0.9700
C13 C14 1.533(6)
C13 H13 0.9800
C14 C15 1.491(7)
C14 H14A 0.9700
C14 H14B 0.9700
C15 C16 1.381(5)
C15 C20 1.383(7)
C16 C17 1.372(5)
C17 C18 1.381(6)
C18 C19 1.369(8)
C18 H18 0.9300
C19 C20 1.354(8)
C19 H19 0.9300
C20 H20 0.9300
C21 C23 1.511(6)
C21 C22 1.518(6)
C21 H21 0.9800
C22 H22A 0.9600
C22 H22B 0.9600
C22 H22C 0.9600
C23 C28 1.367(7)
C23 C24 1.390(7)
C24 C25 1.374(8)
C24 H24 0.9300
C25 C26 1.358(12)
C25 H25 0.9300
C26 C27 1.393(11)
C26 H26 0.9300
C27 C28 1.392(8)
C27 H27 0.9300
C28 H28 0.9300
C29 C31 1.512(5)
C29 C30 1.522(6)
C29 H29 0.9800
C30 H30A 0.9600
C30 H30B 0.9600
C30 H30C 0.9600
C31 C36 1.375(6)
C31 C32 1.380(6)
C32 C33 1.358(7)
C32 H32 0.9300
C33 C34 1.355(8)
C33 H33 0.9300
C34 C35 1.377(8)
C34 H34 0.9300
C35 C36 1.371(7)
C35 H35 0.9300
C36 H36 0.9300

loop_
_geom_hbond_atom_site_label_D
_geom_hbond_atom_site_label_H
_geom_hbond_atom_site_label_A
_geom_hbond_distance_DH
_geom_hbond_distance_HA
_geom_hbond_distance_DA
_geom_hbond_angle_DHA
_geom_hbond_site_symmetry_A
C30 H30B O1 0.96 2.65 3.497(5) 147.4 4
C30 H30B O1 0.96 2.65 3.497(5) 147.4 4

loop_
_geom_torsion_atom_site_label_1
_geom_torsion_atom_site_label_2
_geom_torsion_atom_site_label_3
_geom_torsion_atom_site_label_4
_geom_torsion
O2 P1 N1 C29 -151.5(3)
O1 P1 N1 C29 106.8(3)
O2 P1 N1 C21 26.6(4)
O1 P1 N1 C21 -75.1(4)
O2 P1 O1 C1 -55.0(3)
N1 P1 O1 C1 44.5(3)
N1 P1 O2 C17 -179.0(3)
O1 P1 O2 C17 -68.0(3)
P1 O1 C1 C2 -97.6(3)
P1 O1 C1 C6 80.1(4)
O1 C1 C2 C3 171.8(4)
C6 C1 C2 C3 -5.9(6)
C1 C2 C3 C4 -4.0(7)
C2 C3 C4 C5 6.6(7)
C3 C4 C5 C6 0.6(6)
C3 C4 C5 C9 -176.2(5)
C2 C1 C6 C5 12.7(5)
O1 C1 C6 C5 -164.9(3)
C2 C1 C6 C7 -165.5(4)
O1 C1 C6 C7 16.9(6)
C4 C5 C6 C1 -10.2(5)
C9 C5 C6 C1 167.2(3)
C4 C5 C6 C7 168.4(4)
C9 C5 C6 C7 -14.3(4)
C1 C6 C7 C16 -32.6(6)
C5 C6 C7 C16 149.1(3)
C1 C6 C7 C8 -156.2(4)
C5 C6 C7 C8 25.5(4)
C1 C6 C7 C13 86.0(5)
C5 C6 C7 C13 -92.3(4)
C16 C7 C8 C10 80.0(5)
C6 C7 C8 C10 -151.6(4)
C13 C7 C8 C10 -32.2(5)
C16 C7 C8 C9 -155.1(3)
C6 C7 C8 C9 -26.6(4)
C13 C7 C8 C9 92.7(4)
C4 C5 C9 C8 173.1(4)
C6 C5 C9 C8 -3.9(5)
C10 C8 C9 C5 143.1(4)
C7 C8 C9 C5 19.7(5)
C9 C8 C10 C11 -56.8(5)
C7 C8 C10 C11 63.4(5)
C8 C10 C11 C12 -29.3(6)
C10 C11 C12 C13 -30.6(6)
C11 C12 C13 C14 -60.7(6)
C11 C12 C13 C7 60.7(6)
C16 C7 C13 C12 -146.1(4)
C6 C7 C13 C12 85.0(5)
C8 C7 C13 C12 -26.8(5)
C16 C7 C13 C14 -21.9(4)
C6 C7 C13 C14 -150.8(3)
C8 C7 C13 C14 97.3(4)
C12 C13 C14 C15 141.4(4)
C7 C13 C14 C15 16.9(5)
C13 C14 C15 C16 -4.7(5)
C13 C14 C15 C20 172.8(5)
C20 C15 C16 C17 -8.2(7)
C14 C15 C16 C17 169.5(4)
C20 C15 C16 C7 172.2(4)
C14 C15 C16 C7 -10.1(5)
C6 C7 C16 C17 -35.4(6)
C8 C7 C16 C17 82.3(5)
C13 C7 C16 C17 -159.8(4)
C6 C7 C16 C15 144.1(3)
C8 C7 C16 C15 -98.2(4)
C13 C7 C16 C15 19.7(4)
C15 C16 C17 C18 8.2(6)
C7 C16 C17 C18 -172.2(4)
C15 C16 C17 O2 -168.0(4)
C7 C16 C17 O2 11.5(6)
P1 O2 C17 C16 92.7(4)
P1 O2 C17 C18 -83.5(4)
C16 C17 C18 C19 -2.5(8)
O2 C17 C18 C19 173.8(5)
C17 C18 C19 C20 -3.6(10)
C18 C19 C20 C15 3.7(10)
C16 C15 C20 C19 2.3(9)
C14 C15 C20 C19 -175.0(5)
C29 N1 C21 C23 76.6(5)
P1 N1 C21 C23 -101.5(4)
C29 N1 C21 C22 -52.1(5)
P1 N1 C21 C22 129.8(3)
N1 C21 C23 C28 91.0(5)
C22 C21 C23 C28 -140.8(4)
N1 C21 C23 C24 -90.5(5)
C22 C21 C23 C24 37.6(5)
C28 C23 C24 C25 -2.0(7)
C21 C23 C24 C25 179.6(4)
C23 C24 C25 C26 -1.0(10)
C24 C25 C26 C27 2.3(11)
C25 C26 C27 C28 -0.6(11)
C24 C23 C28 C27 3.6(8)
C21 C23 C28 C27 -177.9(5)
C26 C27 C28 C23 -2.4(9)
C21 N1 C29 C31 -118.7(4)
P1 N1 C29 C31 59.6(4)
C21 N1 C29 C30 110.7(4)
P1 N1 C29 C30 -71.0(4)
N1 C29 C31 C36 32.5(5)
C30 C29 C31 C36 161.2(4)
N1 C29 C31 C32 -152.4(4)
C30 C29 C31 C32 -23.6(6)
C36 C31 C32 C33 -2.1(8)
C29 C31 C32 C33 -177.5(5)
C31 C32 C33 C34 3.2(10)
C32 C33 C34 C35 -2.0(11)
C33 C34 C35 C36 0.1(10)
C34 C35 C36 C31 0.9(9)
C32 C31 C36 C35 0.1(7)
C29 C31 C36 C35 175.5(4)
